data_7716541
loop_
_publ_author_name
'Harland, Jill B.'
'LaLonde, Ashley B.'
'Thomas, Diamond J.'
'Castella, Daniel G.'
'Kampf, Jeff W.'
'Zeller, Matthias'
'Alp, E. Ercan'
'Hu, Michael Y.'
'Zhao, Jiyong'
'Lehnert, Nicolai'

_publ_section_title
;
 Vibrational properties of heme-nitrosoalkane complexes in comparison with
 those of their HNO analogs, and reactivity studies towards nitric oxide
 and Lewis acids.
;
_journal_issue 33
_journal_name_full 'Dalton transactions (Cambridge, England : 2003)'
_journal_page_first 13906
_journal_page_last 13924
_journal_paper_doi 10.1039/d4dt01632g
_journal_volume 53
_journal_year 2024
_chemical_formula_moiety 'C114 H107.91 Fe N6 O9.04, 0.699(C6 H14), 0.334(C H2 Cl2)'
_chemical_formula_sum 'C118.53 H118.37 Cl0.67 Fe N6 O9.04'
_chemical_formula_weight 1851.13
_space_group_crystal_system triclinic
_space_group_IT_number 2
_space_group_name_Hall '-P 1'
_space_group_name_H-M_alt 'P -1'
_atom_sites_solution_hydrogens geom
_atom_sites_solution_primary isomor
_atom_sites_solution_secondary difmap
_audit_creation_method SHELXL-2018/3
_audit_update_record
;
2024-03-12 deposited with the CCDC.	2024-07-04 downloaded from the CCDC.
;
_cell_angle_alpha 113.0869(14)
_cell_angle_beta 111.5479(12)
_cell_angle_gamma 91.5369(13)
_cell_formula_units_Z 1
_cell_length_a 12.6436(4)
_cell_length_b 14.3552(4)
_cell_length_c 16.4422(5)
_cell_measurement_reflns_used 9898
_cell_measurement_temperature 150(2)
_cell_measurement_theta_max 79.4660
_cell_measurement_theta_min 3.2052
_cell_volume 2501.99(14)
_computing_cell_refinement 'SAINT V8.40B (Bruker, 2020)'
_computing_data_collection 'Apex4 v2022.10-0 (Bruker, 2022)'
_computing_data_reduction 'SAINT V8.40B (Bruker, 2020)'
_computing_structure_refinement
;  
SHELXL-2018/3 (Sheldrick, 2015a, 2018), 
SHELXLE Rev1460 (H\"ubschle et al., 2011)
;
_computing_structure_solution 'isomorphous replacement'
_diffrn_ambient_temperature 150(2)
_diffrn_detector_area_resol_mean 7.4074
_diffrn_detector_type 'PhotonIII_C14 charge-integrating and photon counting pixel array'
_diffrn_measured_fraction_theta_full 0.980
_diffrn_measured_fraction_theta_max 0.903
_diffrn_measurement_device 'four circle diffractometer'
_diffrn_measurement_device_type 'Bruker AXS D8 Quest'
_diffrn_measurement_method 'omega and phi scans'
_diffrn_radiation_monochromator 'laterally graded multilayer (Goebel) mirror'
_diffrn_radiation_type CuK\a
_diffrn_radiation_wavelength 1.54178
_diffrn_reflns_av_R_equivalents 0.0372
_diffrn_reflns_av_unetI/netI 0.0428
_diffrn_reflns_Laue_measured_fraction_full 0.980
_diffrn_reflns_Laue_measured_fraction_max 0.903
_diffrn_reflns_limit_h_max 14
_diffrn_reflns_limit_h_min -15
_diffrn_reflns_limit_k_max 17
_diffrn_reflns_limit_k_min -18
_diffrn_reflns_limit_l_max 20
_diffrn_reflns_limit_l_min -20
_diffrn_reflns_number 25304
_diffrn_reflns_point_group_measured_fraction_full 0.980
_diffrn_reflns_point_group_measured_fraction_max 0.903
_diffrn_reflns_theta_full 67.679
_diffrn_reflns_theta_max 80.058
_diffrn_reflns_theta_min 3.205
_diffrn_source 'I-mu-S microsource X-ray tube'
_diffrn_source_current '1.0 mA'
_diffrn_source_voltage '50 kV'
_exptl_absorpt_coefficient_mu 1.866
_exptl_absorpt_correction_T_max 0.7543
_exptl_absorpt_correction_T_min 0.5494
_exptl_absorpt_correction_type multi-scan
_exptl_absorpt_process_details
;
 SADABS 2016/2: Krause, L., Herbst-Irmer, R., Sheldrick G.M. & Stalke D.,
 J. Appl. Cryst. 48 (2015) 3-10
;
_exptl_crystal_colour purple
_exptl_crystal_density_diffrn 1.229
_exptl_crystal_description rod
_exptl_crystal_F_000 981.2
_exptl_crystal_size_max 0.430
_exptl_crystal_size_mid 0.170
_exptl_crystal_size_min 0.140
_refine_diff_density_max 0.290
_refine_diff_density_min -0.438
_refine_diff_density_rms 0.045
_refine_ls_extinction_method none
_refine_ls_goodness_of_fit_ref 1.091
_refine_ls_hydrogen_treatment constr
_refine_ls_matrix_type full
_refine_ls_number_parameters 689
_refine_ls_number_reflns 9876
_refine_ls_number_restraints 146
_refine_ls_restrained_S_all 1.090
_refine_ls_R_factor_all 0.0465
_refine_ls_R_factor_gt 0.0436
_refine_ls_shift/su_max 0.001
_refine_ls_shift/su_mean 0.000
_refine_ls_structure_factor_coef Fsqd
_refine_ls_weighting_details 'w=1/[\s^2^(Fo^2^)+(0.0613P)^2^+0.8079P] where P=(Fo^2^+2Fc^2^)/3'
_refine_ls_weighting_scheme calc
_refine_ls_wR_factor_gt 0.1194
_refine_ls_wR_factor_ref 0.1220
_reflns_Friedel_coverage 0.000
_reflns_number_gt 9184
_reflns_number_total 9876
_reflns_threshold_expression 'I > 2\s(I)'
_cod_data_source_file d4dt01632g2.cif
_cod_data_source_block FeBiPrNO_B2pin2_0m
_cod_depositor_comments 'Adding full bibliography for 7716540--7716544.cif.'
_cod_original_cell_volume 2501.99(13)
_cod_database_code 7716541
_shelx_shelxl_version_number 2018/3
_shelx_space_group_comment
;
The symmetry employed for this shelxl refinement is uniquely defined
by the following loop, which should always be used as a source of
symmetry information in preference to the above space-group names.
They are only intended as comments.
;
_shelx_estimated_absorpt_t_min 0.501
_shelx_estimated_absorpt_t_max 0.780

loop_
_space_group_symop_operation_xyz
'x, y, z'
'-x, -y, -z'

loop_
_atom_site_label
_atom_site_type_symbol
_atom_site_fract_x
_atom_site_fract_y
_atom_site_fract_z
_atom_site_U_iso_or_equiv
_atom_site_adp_type
_atom_site_occupancy
_atom_site_site_symmetry_order
_atom_site_calc_flag
_atom_site_refinement_flags_posn
_atom_site_refinement_flags_adp
_atom_site_refinement_flags_occupancy
_atom_site_disorder_assembly
_atom_site_disorder_group
Fe1 Fe 0.500000 0.500000 0.500000 0.01836(10) Uani 1 2 d S . P A .
O5 O 0.4200(2) 0.64059(16) 0.42644(16) 0.0301(8) Uani 0.522(6) 1 d . . P A 1
N3 N 0.44796(13) 0.55638(10) 0.40418(10) 0.0284(3) Uani 1 1 d . . . . .
H3A H 0.373346 0.562853 0.394112 0.043 Uiso 0.478(6) 1 calc R U P A 2
H3B H 0.490492 0.621667 0.433529 0.043 Uiso 0.478(6) 1 calc R U P A 2
C55 C 0.44973(17) 0.50662(14) 0.30612(12) 0.0324(4) Uani 1 1 d . . . . .
H55 H 0.470825 0.437597 0.296460 0.039 Uiso 1 1 calc R U . . .
C56 C 0.3297(2) 0.4895(2) 0.23005(17) 0.0691(8) Uani 1 1 d . . . . .
H56A H 0.329652 0.454834 0.165468 0.104 Uiso 1 1 calc R U . . .
H56B H 0.306652 0.556180 0.238866 0.104 Uiso 1 1 calc R U . . .
H56C H 0.274690 0.446179 0.236363 0.104 Uiso 1 1 calc R U . . .
C57 C 0.5433(2) 0.5721(2) 0.3040(2) 0.0613(7) Uani 1 1 d . . . . .
H57A H 0.548260 0.538565 0.241288 0.092 Uiso 1 1 calc R U . . .
H57B H 0.617933 0.580077 0.356059 0.092 Uiso 1 1 calc R U . . .
H57C H 0.524329 0.640330 0.313432 0.092 Uiso 1 1 calc R U . . .
O1 O 0.14065(10) 0.28088(9) 0.50370(9) 0.0306(3) Uani 1 1 d . . . . .
O2 O 0.06054(10) 0.33581(11) 0.22328(9) 0.0361(3) Uani 1 1 d . . . . .
O3 O 0.37252(12) 0.87543(9) 0.61094(9) 0.0345(3) Uani 1 1 d . . . . .
O4 O 0.42915(13) 0.72077(9) 0.82327(9) 0.0377(3) Uani 1 1 d . . . . .
N1 N 0.41307(10) 0.35869(9) 0.39831(9) 0.0190(2) Uani 1 1 d . . . . .
N2 N 0.35837(11) 0.53086(9) 0.52542(9) 0.0191(2) Uani 1 1 d . . . . .
C1 C 0.45498(13) 0.28260(11) 0.34372(11) 0.0206(3) Uani 1 1 d . . . . .
C2 C 0.36390(14) 0.19262(12) 0.27703(12) 0.0260(3) Uani 1 1 d . . . . .
H2 H 0.370535 0.129886 0.231315 0.031 Uiso 1 1 calc R U . . .
C3 C 0.26774(14) 0.21426(11) 0.29174(12) 0.0257(3) Uani 1 1 d . . . . .
H3 H 0.193580 0.169811 0.258152 0.031 Uiso 1 1 calc R U . . .
C4 C 0.29856(13) 0.31785(11) 0.36826(11) 0.0204(3) Uani 1 1 d . . . . .
C5 C 0.22228(13) 0.36647(11) 0.40568(11) 0.0206(3) Uani 1 1 d . . . . .
C6 C 0.25179(13) 0.46599(11) 0.47994(11) 0.0201(3) Uani 1 1 d . . . . .
C7 C 0.17317(14) 0.51600(12) 0.51918(12) 0.0247(3) Uani 1 1 d . . . . .
H7 H 0.094855 0.487049 0.500586 0.030 Uiso 1 1 calc R U . . .
C8 C 0.23146(13) 0.61176(12) 0.58736(12) 0.0244(3) Uani 1 1 d . . . . .
H8 H 0.202035 0.662999 0.625845 0.029 Uiso 1 1 calc R U . . .
C9 C 0.34636(13) 0.62145(11) 0.59067(11) 0.0209(3) Uani 1 1 d . . . . .
C10 C 0.43268(13) 0.70962(11) 0.65158(11) 0.0209(3) Uani 1 1 d . . . . .
C11 C 0.10146(13) 0.30614(11) 0.36267(11) 0.0224(3) Uani 1 1 d . . . . .
C12 C 0.06406(14) 0.25967(12) 0.41032(12) 0.0245(3) Uani 1 1 d . . . . .
C13 C -0.04331(15) 0.19324(12) 0.36499(13) 0.0298(4) Uani 1 1 d . . . . .
H13 H -0.066679 0.161156 0.398073 0.036 Uiso 1 1 calc R U . . .
C14 C -0.11559(15) 0.17451(13) 0.27109(13) 0.0325(4) Uani 1 1 d . . . . .
H14 H -0.187844 0.127466 0.239012 0.039 Uiso 1 1 calc R U . . .
C15 C -0.08430(15) 0.22305(14) 0.22359(13) 0.0335(4) Uani 1 1 d . . . . .
H15 H -0.135620 0.211708 0.160033 0.040 Uiso 1 1 calc R U . . .
C16 C 0.02321(14) 0.28881(13) 0.26966(12) 0.0273(3) Uani 1 1 d . . . . .
C17 C 0.09180(15) 0.26079(13) 0.56043(12) 0.0299(4) Uani 1 1 d . . . . .
C18 C 0.01110(16) 0.31607(14) 0.58460(13) 0.0330(4) Uani 1 1 d . . . . .
H18 H -0.009404 0.368952 0.564200 0.040 Uiso 1 1 calc R U . . .
C19 C -0.03966(16) 0.29420(14) 0.63851(14) 0.0351(4) Uani 1 1 d . . . . .
C20 C -0.00627(17) 0.21633(15) 0.66777(14) 0.0385(4) Uani 1 1 d . . . . .
H20 H -0.039878 0.200892 0.705201 0.046 Uiso 1 1 calc R U . . .
C21 C 0.07438(17) 0.16111(15) 0.64373(15) 0.0387(4) Uani 1 1 d . . . . .
C22 C 0.12506(16) 0.18468(14) 0.59000(14) 0.0344(4) Uani 1 1 d . . . . .
H22 H 0.181793 0.148709 0.573981 0.041 Uiso 1 1 calc R U . . .
C23 C -0.1316(2) 0.35021(18) 0.66116(18) 0.0484(5) Uani 1 1 d . . . . .
H23A H -0.122926 0.416844 0.658447 0.073 Uiso 1 1 calc R U . . .
H23B H -0.123192 0.361812 0.726267 0.073 Uiso 1 1 calc R U . . .
H23C H -0.208566 0.308416 0.613509 0.073 Uiso 1 1 calc R U . . .
C24 C 0.1037(2) 0.0722(2) 0.6698(2) 0.0593(6) Uani 1 1 d . . . . .
H24A H 0.169485 0.049186 0.655073 0.089 Uiso 0.43(3) 1 calc R U P . .
H24B H 0.036353 0.014913 0.632112 0.089 Uiso 0.43(3) 1 calc R U P . .
H24C H 0.124177 0.094946 0.739164 0.089 Uiso 0.43(3) 1 calc R U P . .
H24D H 0.050526 0.056844 0.695827 0.089 Uiso 0.57(3) 1 calc R U P . .
H24E H 0.183657 0.091117 0.718787 0.089 Uiso 0.57(3) 1 calc R U P . .
H24F H 0.095833 0.011084 0.611736 0.089 Uiso 0.57(3) 1 calc R U P . .
C25 C -0.02080(15) 0.37256(14) 0.16608(13) 0.0340(4) Uani 1 1 d . . . . .
C26 C -0.09686(17) 0.42820(15) 0.19789(15) 0.0415(4) Uani 1 1 d . . . . .
H26 H -0.097475 0.438851 0.258489 0.050 Uiso 1 1 calc R U . . .
C27 C -0.17239(19) 0.46836(16) 0.14012(18) 0.0497(5) Uani 1 1 d . . . . .
C28 C -0.1706(2) 0.4496(2) 0.05115(19) 0.0565(6) Uani 1 1 d . . . . .
H28 H -0.222320 0.476579 0.011426 0.068 Uiso 1 1 calc R U . . .
C29 C -0.0955(2) 0.3925(2) 0.01836(18) 0.0558(6) Uani 1 1 d . . . . .
C30 C -0.01950(18) 0.35426(17) 0.07782(15) 0.0425(5) Uani 1 1 d . . . . .
H30 H 0.033211 0.315573 0.057466 0.051 Uiso 1 1 calc R U . . .
C31 C -0.2541(2) 0.5305(2) 0.1744(2) 0.0713(8) Uani 1 1 d . . . . .
H31A H -0.320030 0.528836 0.118409 0.107 Uiso 1 1 calc R U . . .
H31B H -0.213242 0.602146 0.218039 0.107 Uiso 1 1 calc R U . . .
H31C H -0.282286 0.500952 0.208974 0.107 Uiso 1 1 calc R U . . .
C32 C -0.0967(3) 0.3712(3) -0.0794(2) 0.0824(9) Uani 1 1 d . . . . .
H32A H -0.120503 0.296726 -0.121125 0.124 Uiso 1 1 calc R U . . .
H32B H -0.018765 0.395747 -0.071320 0.124 Uiso 1 1 calc R U . . .
H32C H -0.151497 0.407360 -0.109321 0.124 Uiso 1 1 calc R U . . .
C33 C 0.40900(13) 0.80252(11) 0.72074(11) 0.0219(3) Uani 1 1 d . . . . .
C34 C 0.38966(14) 0.88932(12) 0.70259(12) 0.0249(3) Uani 1 1 d . . . . .
C35 C 0.38514(14) 0.98160(12) 0.77285(12) 0.0277(3) Uani 1 1 d . . . . .
H35 H 0.372980 1.040165 0.759680 0.033 Uiso 1 1 calc R U . . .
C36 C 0.39860(14) 0.98670(12) 0.86182(12) 0.0291(4) Uani 1 1 d . . . . .
H36 H 0.397085 1.049799 0.910320 0.035 Uiso 1 1 calc R U . . .
C37 C 0.41426(15) 0.90156(13) 0.88168(12) 0.0305(4) Uani 1 1 d . . . . .
H37 H 0.421923 0.905338 0.942637 0.037 Uiso 1 1 calc R U . . .
C38 C 0.41854(14) 0.81002(12) 0.81018(11) 0.0254(3) Uani 1 1 d . . . . .
C39 C 0.39289(17) 0.96076(13) 0.59452(14) 0.0335(4) Uani 1 1 d . . . . .
C40 C 0.30769(18) 0.96752(15) 0.51664(15) 0.0385(4) Uani 1 1 d . . . . .
H40 H 0.235873 0.919450 0.480999 0.046 Uiso 1 1 calc R U . . .
C41 C 0.3280(2) 1.04573(17) 0.49059(17) 0.0474(5) Uani 1 1 d . . . . .
C42 C 0.4327(2) 1.11606(16) 0.54635(19) 0.0513(6) Uani 1 1 d . . . . .
H42 H 0.445989 1.170485 0.529971 0.062 Uiso 1 1 calc R U . . .
C43 C 0.5178(2) 1.11017(15) 0.62427(18) 0.0483(5) Uani 1 1 d . . . . .
C44 C 0.49749(18) 1.03038(14) 0.64852(15) 0.0399(4) Uani 1 1 d . . . . .
H44 H 0.555206 1.024102 0.701729 0.048 Uiso 1 1 calc R U . . .
C45 C 0.2392(3) 1.0514(2) 0.40300(19) 0.0602(7) Uani 1 1 d . . . . .
H45A H 0.263808 1.024897 0.349492 0.090 Uiso 1 1 calc R U . . .
H45B H 0.231535 1.123394 0.418293 0.090 Uiso 1 1 calc R U . . .
H45C H 0.164262 1.009583 0.383976 0.090 Uiso 1 1 calc R U . . .
C46 C 0.6318(3) 1.18585(18) 0.6817(2) 0.0669(8) Uani 1 1 d . . . . .
H46A H 0.695446 1.148374 0.691846 0.100 Uiso 1 1 calc R U . . .
H46B H 0.634424 1.233877 0.744576 0.100 Uiso 1 1 calc R U . . .
H46C H 0.639733 1.224621 0.645992 0.100 Uiso 1 1 calc R U . . .
C47 C 0.50308(18) 0.73168(13) 0.91469(13) 0.0352(4) Uani 1 1 d . . . . .
C48 C 0.4569(2) 0.71712(16) 0.97323(15) 0.0460(5) Uani 1 1 d . . . . .
H48 H 0.375132 0.704253 0.953165 0.055 Uiso 1 1 calc R U . . .
C49 C 0.5302(3) 0.72127(18) 1.06231(16) 0.0592(7) Uani 1 1 d . . . . .
C50 C 0.6486(3) 0.7402(2) 1.08865(17) 0.0649(8) Uani 1 1 d . . . . .
H50 H 0.699409 0.743108 1.149213 0.078 Uiso 1 1 calc R U . . .
C51 C 0.6953(2) 0.7551(3) 1.02982(18) 0.0716(9) Uani 1 1 d . . . . .
C52 C 0.6204(2) 0.7515(2) 0.94158(16) 0.0543(6) Uani 1 1 d . . . . .
H52 H 0.650471 0.762667 0.900289 0.065 Uiso 1 1 calc R U . . .
C53 C 0.4832(4) 0.7073(3) 1.1290(2) 0.1086(15) Uani 1 1 d . . . . .
H53A H 0.467290 0.633633 1.113202 0.163 Uiso 1 1 calc R U . . .
H53B H 0.411250 0.733772 1.121119 0.163 Uiso 1 1 calc R U . . .
H53C H 0.540336 0.745207 1.196182 0.163 Uiso 1 1 calc R U . . .
C54 C 0.8253(3) 0.7767(6) 1.0594(3) 0.160(3) Uani 1 1 d . . . . .
H54A H 0.863396 0.745360 1.102976 0.240 Uiso 1 1 calc R U . . .
H54B H 0.854876 0.851582 1.092770 0.240 Uiso 1 1 calc R U . . .
H54C H 0.841560 0.747308 1.001469 0.240 Uiso 1 1 calc R U . . .
C65 C 0.145(2) -0.071(3) 0.031(2) 0.116(5) Uani 0.113(3) 1 d D U P B 1
H65A H 0.143859 -0.008216 0.018470 0.139 Uiso 0.113(3) 1 calc R U P B 1
H65B H 0.095704 -0.130167 -0.031314 0.139 Uiso 0.113(3) 1 calc R U P B 1
Cl1 Cl 0.2885(10) -0.0910(13) 0.0697(9) 0.100(4) Uani 0.113(3) 1 d D U P B 1
Cl2 Cl 0.0860(11) -0.0548(9) 0.1136(10) 0.122(4) Uani 0.113(3) 1 d D U P B 1
C66 C 0.116(4) -0.034(7) 0.049(5) 0.114(5) Uani 0.054(3) 1 d D U P C 2
H66A H 0.091984 0.033685 0.068130 0.137 Uiso 0.054(3) 1 calc R U P C 2
H66B H 0.052371 -0.084431 -0.011661 0.137 Uiso 0.054(3) 1 calc R U P C 2
Cl3 Cl 0.244(2) -0.0214(17) 0.0271(14) 0.116(6) Uani 0.054(3) 1 d D U P C 2
Cl4 Cl 0.147(2) -0.0751(19) 0.1410(16) 0.120(7) Uani 0.054(3) 1 d D U P C 2
C62 C 0.0397(5) -0.0332(4) 0.0181(5) 0.110(2) Uani 0.699(7) 1 d D U P D 4
H62A H 0.040495 -0.024196 0.081232 0.132 Uiso 0.699(7) 1 calc R U P D 4
H62B H 0.005780 -0.106620 -0.028060 0.132 Uiso 0.699(7) 1 calc R U P D 4
C63 C 0.1625(6) -0.0109(5) 0.0308(4) 0.102(2) Uani 0.699(7) 1 d D U P D 4
H63A H 0.196426 0.063066 0.074751 0.123 Uiso 0.699(7) 1 calc R U P D 4
H63B H 0.163175 -0.024108 -0.032831 0.123 Uiso 0.699(7) 1 calc R U P D 4
C64 C 0.2411(9) -0.0800(8) 0.0742(7) 0.133(4) Uani 0.699(7) 1 d D U P D 4
H64A H 0.215584 -0.152436 0.026191 0.200 Uiso 0.699(7) 1 calc R U P D 4
H64B H 0.233260 -0.073652 0.133184 0.200 Uiso 0.699(7) 1 calc R U P D 4
H64C H 0.322464 -0.056050 0.089817 0.200 Uiso 0.699(7) 1 calc R U P D 4

loop_
_atom_site_aniso_label
_atom_site_aniso_U_11
_atom_site_aniso_U_22
_atom_site_aniso_U_33
_atom_site_aniso_U_23
_atom_site_aniso_U_13
_atom_site_aniso_U_12
Fe1 0.01539(17) 0.01686(15) 0.02072(17) 0.00594(12) 0.00757(13) 0.00361(12)
O5 0.0349(14) 0.0241(12) 0.0350(13) 0.0158(10) 0.0144(10) 0.0128(9)
N3 0.0320(8) 0.0225(6) 0.0345(7) 0.0117(6) 0.0179(6) 0.0107(5)
C55 0.0408(10) 0.0354(9) 0.0294(8) 0.0173(7) 0.0188(8) 0.0188(8)
C56 0.0593(16) 0.0666(15) 0.0402(12) 0.0021(11) -0.0012(11) 0.0314(13)
C57 0.0707(17) 0.0782(17) 0.0809(18) 0.0547(15) 0.0558(15) 0.0326(14)
O1 0.0225(6) 0.0390(6) 0.0341(6) 0.0203(5) 0.0107(5) 0.0049(5)
O2 0.0238(6) 0.0525(8) 0.0357(6) 0.0254(6) 0.0092(5) 0.0064(5)
O3 0.0521(8) 0.0225(5) 0.0316(6) 0.0134(5) 0.0181(6) 0.0094(5)
O4 0.0582(9) 0.0238(6) 0.0258(6) 0.0105(5) 0.0119(6) 0.0068(5)
N1 0.0166(6) 0.0181(6) 0.0222(6) 0.0084(5) 0.0080(5) 0.0049(5)
N2 0.0174(6) 0.0165(5) 0.0213(6) 0.0074(5) 0.0065(5) 0.0043(4)
C1 0.0197(7) 0.0182(6) 0.0220(7) 0.0070(5) 0.0083(6) 0.0052(5)
C2 0.0240(8) 0.0189(7) 0.0286(8) 0.0045(6) 0.0102(6) 0.0038(6)
C3 0.0214(8) 0.0194(7) 0.0287(8) 0.0043(6) 0.0089(6) 0.0013(6)
C4 0.0187(7) 0.0165(6) 0.0229(7) 0.0075(5) 0.0066(6) 0.0024(5)
C5 0.0173(7) 0.0200(7) 0.0240(7) 0.0096(6) 0.0079(6) 0.0037(5)
C6 0.0174(7) 0.0197(7) 0.0237(7) 0.0102(6) 0.0079(6) 0.0050(5)
C7 0.0181(7) 0.0232(7) 0.0327(8) 0.0102(6) 0.0124(6) 0.0056(6)
C8 0.0202(8) 0.0236(7) 0.0289(8) 0.0080(6) 0.0129(6) 0.0072(6)
C9 0.0203(7) 0.0196(7) 0.0243(7) 0.0102(6) 0.0098(6) 0.0082(6)
C10 0.0216(7) 0.0179(6) 0.0238(7) 0.0091(6) 0.0094(6) 0.0063(5)
C11 0.0177(7) 0.0183(6) 0.0274(7) 0.0063(6) 0.0091(6) 0.0046(5)
C12 0.0207(8) 0.0223(7) 0.0307(8) 0.0111(6) 0.0111(6) 0.0072(6)
C13 0.0258(8) 0.0240(7) 0.0418(9) 0.0137(7) 0.0165(7) 0.0055(6)
C14 0.0203(8) 0.0266(8) 0.0399(9) 0.0063(7) 0.0102(7) 0.0003(6)
C15 0.0219(8) 0.0368(9) 0.0302(8) 0.0079(7) 0.0060(7) 0.0025(7)
C16 0.0216(8) 0.0285(8) 0.0288(8) 0.0099(6) 0.0098(6) 0.0053(6)
C17 0.0264(8) 0.0327(8) 0.0328(8) 0.0165(7) 0.0120(7) 0.0048(7)
C18 0.0316(9) 0.0320(8) 0.0409(9) 0.0205(7) 0.0153(8) 0.0091(7)
C19 0.0310(9) 0.0373(9) 0.0392(10) 0.0170(8) 0.0162(8) 0.0068(7)
C20 0.0392(10) 0.0420(10) 0.0420(10) 0.0229(8) 0.0198(9) 0.0063(8)
C21 0.0384(10) 0.0384(10) 0.0455(10) 0.0253(8) 0.0156(9) 0.0084(8)
C22 0.0316(9) 0.0346(9) 0.0417(10) 0.0202(8) 0.0158(8) 0.0111(7)
C23 0.0457(12) 0.0497(12) 0.0642(14) 0.0271(11) 0.0342(11) 0.0166(10)
C24 0.0698(16) 0.0565(13) 0.0809(17) 0.0498(13) 0.0389(14) 0.0256(12)
C25 0.0256(9) 0.0374(9) 0.0339(9) 0.0161(7) 0.0064(7) 0.0031(7)
C26 0.0345(10) 0.0402(10) 0.0425(10) 0.0146(8) 0.0119(8) 0.0054(8)
C27 0.0349(11) 0.0384(10) 0.0679(14) 0.0236(10) 0.0122(10) 0.0065(8)
C28 0.0402(12) 0.0634(14) 0.0702(15) 0.0463(13) 0.0085(11) 0.0100(10)
C29 0.0468(13) 0.0736(16) 0.0504(13) 0.0386(12) 0.0109(10) 0.0062(11)
C30 0.0364(10) 0.0540(12) 0.0397(10) 0.0236(9) 0.0146(8) 0.0091(9)
C31 0.0501(15) 0.0527(14) 0.098(2) 0.0255(14) 0.0234(15) 0.0229(12)
C32 0.074(2) 0.127(3) 0.0568(16) 0.0595(18) 0.0163(14) 0.0156(18)
C33 0.0172(7) 0.0187(7) 0.0252(7) 0.0053(6) 0.0084(6) 0.0041(5)
C34 0.0217(7) 0.0215(7) 0.0283(8) 0.0087(6) 0.0093(6) 0.0048(6)
C35 0.0238(8) 0.0197(7) 0.0352(9) 0.0088(6) 0.0107(7) 0.0066(6)
C36 0.0233(8) 0.0212(7) 0.0318(8) 0.0019(6) 0.0101(7) 0.0053(6)
C37 0.0313(9) 0.0277(8) 0.0246(8) 0.0046(6) 0.0105(7) 0.0051(7)
C38 0.0246(8) 0.0210(7) 0.0265(8) 0.0079(6) 0.0089(6) 0.0050(6)
C39 0.0456(11) 0.0255(8) 0.0414(10) 0.0175(7) 0.0265(8) 0.0145(7)
C40 0.0450(11) 0.0384(9) 0.0432(10) 0.0220(8) 0.0243(9) 0.0189(8)
C41 0.0668(15) 0.0453(11) 0.0570(13) 0.0328(10) 0.0405(12) 0.0327(11)
C42 0.0764(16) 0.0362(10) 0.0749(15) 0.0338(11) 0.0543(14) 0.0274(11)
C43 0.0617(14) 0.0319(9) 0.0649(14) 0.0173(9) 0.0439(12) 0.0119(9)
C44 0.0443(11) 0.0309(9) 0.0497(11) 0.0166(8) 0.0251(9) 0.0128(8)
C45 0.0849(19) 0.0645(15) 0.0630(14) 0.0457(13) 0.0420(14) 0.0426(14)
C46 0.0740(18) 0.0388(11) 0.092(2) 0.0160(12) 0.0529(16) 0.0011(11)
C47 0.0512(12) 0.0267(8) 0.0273(8) 0.0112(7) 0.0157(8) 0.0149(8)
C48 0.0610(14) 0.0387(10) 0.0353(10) 0.0150(8) 0.0184(9) 0.0003(9)
C49 0.096(2) 0.0427(11) 0.0372(11) 0.0219(9) 0.0215(12) 0.0067(12)
C50 0.089(2) 0.0571(14) 0.0381(11) 0.0222(10) 0.0119(13) 0.0374(14)
C51 0.0592(16) 0.097(2) 0.0447(13) 0.0193(13) 0.0169(12) 0.0480(15)
C52 0.0541(14) 0.0705(15) 0.0387(11) 0.0165(10) 0.0261(10) 0.0267(12)
C53 0.154(4) 0.111(3) 0.0513(16) 0.0402(18) 0.030(2) -0.032(3)
C54 0.061(2) 0.309(8) 0.081(3) 0.055(4) 0.027(2) 0.085(4)
C65 0.101(6) 0.082(5) 0.092(5) -0.004(5) 0.010(5) -0.001(6)
Cl1 0.088(6) 0.122(7) 0.058(4) 0.004(4) 0.034(4) 0.019(5)
Cl2 0.108(7) 0.094(6) 0.112(7) -0.010(5) 0.053(6) -0.021(5)
C66 0.101(6) 0.078(6) 0.091(6) -0.006(6) 0.011(6) -0.003(6)
Cl3 0.114(9) 0.096(8) 0.077(7) -0.012(7) 0.030(7) -0.011(8)
Cl4 0.112(10) 0.088(8) 0.097(9) 0.014(7) 0.005(8) -0.005(8)
C62 0.096(4) 0.070(3) 0.097(4) 0.003(3) 0.007(3) -0.003(3)
C63 0.089(4) 0.067(3) 0.079(3) -0.013(2) 0.008(3) 0.002(3)
C64 0.135(7) 0.087(4) 0.093(5) 0.007(4) -0.005(5) -0.003(5)

loop_
_atom_type_symbol
_atom_type_description
_atom_type_scat_dispersion_real
_atom_type_scat_dispersion_imag
_atom_type_scat_source
C C 0.0181 0.0091 'International Tables Vol C Tables 4.2.6.8 and 6.1.1.4'
H H 0.0000 0.0000 'International Tables Vol C Tables 4.2.6.8 and 6.1.1.4'
N N 0.0311 0.0180 'International Tables Vol C Tables 4.2.6.8 and 6.1.1.4'
O O 0.0492 0.0322 'International Tables Vol C Tables 4.2.6.8 and 6.1.1.4'
Fe Fe -1.1336 3.1974 'International Tables Vol C Tables 4.2.6.8 and 6.1.1.4'
Cl Cl 0.3639 0.7018 'International Tables Vol C Tables 4.2.6.8 and 6.1.1.4'

loop_
_geom_angle_atom_site_label_1
_geom_angle_atom_site_label_2
_geom_angle_atom_site_label_3
_geom_angle
_geom_angle_site_symmetry_1
_geom_angle_site_symmetry_3
_geom_angle_publ_flag
N3 Fe1 N3 180.00(12) . 2_666 ?
N3 Fe1 N1 89.14(5) . 2_666 ?
N3 Fe1 N1 90.86(5) 2_666 2_666 ?
N3 Fe1 N1 90.86(5) . . ?
N3 Fe1 N1 89.14(5) 2_666 . ?
N1 Fe1 N1 180.00(7) 2_666 . ?
N3 Fe1 N2 91.91(5) . 2_666 ?
N3 Fe1 N2 88.09(5) 2_666 2_666 ?
N1 Fe1 N2 90.31(5) 2_666 2_666 ?
N1 Fe1 N2 89.69(5) . 2_666 ?
N3 Fe1 N2 88.09(5) . . ?
N3 Fe1 N2 91.91(5) 2_666 . ?
N1 Fe1 N2 89.69(5) 2_666 . ?
N1 Fe1 N2 90.31(5) . . ?
N2 Fe1 N2 180.0 2_666 . ?
O5 N3 C55 116.51(16) . . ?
O5 N3 Fe1 119.49(14) . . ?
C55 N3 Fe1 123.78(10) . . ?
C55 N3 H3A 106.4 . . ?
Fe1 N3 H3A 106.4 . . ?
C55 N3 H3B 106.4 . . ?
Fe1 N3 H3B 106.4 . . ?
H3A N3 H3B 106.5 . . ?
N3 C55 C56 109.04(17) . . ?
N3 C55 C57 108.53(17) . . ?
C56 C55 C57 114.8(2) . . ?
N3 C55 H55 108.1 . . ?
C56 C55 H55 108.1 . . ?
C57 C55 H55 108.1 . . ?
C55 C56 H56A 109.5 . . ?
C55 C56 H56B 109.5 . . ?
H56A C56 H56B 109.5 . . ?
C55 C56 H56C 109.5 . . ?
H56A C56 H56C 109.5 . . ?
H56B C56 H56C 109.5 . . ?
C55 C57 H57A 109.5 . . ?
C55 C57 H57B 109.5 . . ?
H57A C57 H57B 109.5 . . ?
C55 C57 H57C 109.5 . . ?
H57A C57 H57C 109.5 . . ?
H57B C57 H57C 109.5 . . ?
C12 O1 C17 115.63(13) . . ?
C16 O2 C25 117.34(14) . . ?
C34 O3 C39 119.51(13) . . ?
C38 O4 C47 117.05(13) . . ?
C4 N1 C1 105.87(12) . . ?
C4 N1 Fe1 126.84(10) . . ?
C1 N1 Fe1 127.28(10) . . ?
C6 N2 C9 105.39(12) . . ?
C6 N2 Fe1 126.94(10) . . ?
C9 N2 Fe1 127.66(10) . . ?
N1 C1 C10 126.04(13) . 2_666 ?
N1 C1 C2 110.03(13) . . ?
C10 C1 C2 123.90(14) 2_666 . ?
C3 C2 C1 107.08(13) . . ?
C3 C2 H2 126.5 . . ?
C1 C2 H2 126.5 . . ?
C2 C3 C4 107.07(14) . . ?
C2 C3 H3 126.5 . . ?
C4 C3 H3 126.5 . . ?
N1 C4 C5 126.08(13) . . ?
N1 C4 C3 109.94(13) . . ?
C5 C4 C3 123.97(14) . . ?
C4 C5 C6 124.20(14) . . ?
C4 C5 C11 116.79(13) . . ?
C6 C5 C11 119.01(14) . . ?
N2 C6 C5 125.58(14) . . ?
N2 C6 C7 110.20(13) . . ?
C5 C6 C7 124.22(14) . . ?
C8 C7 C6 107.13(14) . . ?
C8 C7 H7 126.4 . . ?
C6 C7 H7 126.4 . . ?
C7 C8 C9 106.92(14) . . ?
C7 C8 H8 126.5 . . ?
C9 C8 H8 126.5 . . ?
N2 C9 C10 125.26(14) . . ?
N2 C9 C8 110.32(13) . . ?
C10 C9 C8 124.41(14) . . ?
C9 C10 C1 124.04(14) . 2_666 ?
C9 C10 C33 119.95(14) . . ?
C1 C10 C33 115.96(13) 2_666 . ?
C12 C11 C16 117.12(14) . . ?
C12 C11 C5 121.97(14) . . ?
C16 C11 C5 120.80(14) . . ?
O1 C12 C13 121.98(15) . . ?
O1 C12 C11 116.43(14) . . ?
C13 C12 C11 121.57(15) . . ?
C14 C13 C12 119.16(16) . . ?
C14 C13 H13 120.4 . . ?
C12 C13 H13 120.4 . . ?
C15 C14 C13 120.94(16) . . ?
C15 C14 H14 119.5 . . ?
C13 C14 H14 119.5 . . ?
C14 C15 C16 119.18(16) . . ?
C14 C15 H15 120.4 . . ?
C16 C15 H15 120.4 . . ?
O2 C16 C15 121.26(15) . . ?
O2 C16 C11 116.77(14) . . ?
C15 C16 C11 121.87(16) . . ?
C22 C17 C18 121.64(17) . . ?
C22 C17 O1 118.32(16) . . ?
C18 C17 O1 120.04(15) . . ?
C19 C18 C17 120.04(16) . . ?
C19 C18 H18 120.0 . . ?
C17 C18 H18 120.0 . . ?
C18 C19 C20 118.13(17) . . ?
C18 C19 C23 120.53(17) . . ?
C20 C19 C23 121.30(18) . . ?
C21 C20 C19 121.88(18) . . ?
C21 C20 H20 119.1 . . ?
C19 C20 H20 119.1 . . ?
C20 C21 C22 119.15(17) . . ?
C20 C21 C24 121.40(19) . . ?
C22 C21 C24 119.38(19) . . ?
C17 C22 C21 119.15(17) . . ?
C17 C22 H22 120.4 . . ?
C21 C22 H22 120.4 . . ?
C19 C23 H23A 109.5 . . ?
C19 C23 H23B 109.5 . . ?
H23A C23 H23B 109.5 . . ?
C19 C23 H23C 109.5 . . ?
H23A C23 H23C 109.5 . . ?
H23B C23 H23C 109.5 . . ?
C21 C24 H24A 109.5 . . ?
C21 C24 H24B 109.5 . . ?
H24A C24 H24B 109.5 . . ?
C21 C24 H24C 109.5 . . ?
H24A C24 H24C 109.5 . . ?
H24B C24 H24C 109.5 . . ?
C21 C24 H24D 109.5 . . ?
H24A C24 H24D 141.1 . . ?
H24B C24 H24D 56.3 . . ?
H24C C24 H24D 56.3 . . ?
C21 C24 H24E 109.5 . . ?
H24A C24 H24E 56.3 . . ?
H24B C24 H24E 141.1 . . ?
H24C C24 H24E 56.3 . . ?
H24D C24 H24E 109.5 . . ?
C21 C24 H24F 109.5 . . ?
H24A C24 H24F 56.3 . . ?
H24B C24 H24F 56.3 . . ?
H24C C24 H24F 141.1 . . ?
H24D C24 H24F 109.5 . . ?
H24E C24 H24F 109.5 . . ?
C30 C25 C26 121.60(18) . . ?
C30 C25 O2 116.84(17) . . ?
C26 C25 O2 121.52(17) . . ?
C25 C26 C27 119.3(2) . . ?
C25 C26 H26 120.3 . . ?
C27 C26 H26 120.3 . . ?
C28 C27 C26 118.8(2) . . ?
C28 C27 C31 121.3(2) . . ?
C26 C27 C31 120.0(2) . . ?
C27 C28 C29 122.1(2) . . ?
C27 C28 H28 119.0 . . ?
C29 C28 H28 119.0 . . ?
C28 C29 C30 118.3(2) . . ?
C28 C29 C32 121.2(2) . . ?
C30 C29 C32 120.5(3) . . ?
C25 C30 C29 119.9(2) . . ?
C25 C30 H30 120.0 . . ?
C29 C30 H30 120.0 . . ?
C27 C31 H31A 109.5 . . ?
C27 C31 H31B 109.5 . . ?
H31A C31 H31B 109.5 . . ?
C27 C31 H31C 109.5 . . ?
H31A C31 H31C 109.5 . . ?
H31B C31 H31C 109.5 . . ?
C29 C32 H32A 109.5 . . ?
C29 C32 H32B 109.5 . . ?
H32A C32 H32B 109.5 . . ?
C29 C32 H32C 109.5 . . ?
H32A C32 H32C 109.5 . . ?
H32B C32 H32C 109.5 . . ?
C38 C33 C34 117.50(14) . . ?
C38 C33 C10 120.93(13) . . ?
C34 C33 C10 121.17(14) . . ?
O3 C34 C35 123.37(14) . . ?
O3 C34 C33 115.12(13) . . ?
C35 C34 C33 121.49(15) . . ?
C36 C35 C34 119.10(15) . . ?
C36 C35 H35 120.5 . . ?
C34 C35 H35 120.5 . . ?
C35 C36 C37 121.25(15) . . ?
C35 C36 H36 119.4 . . ?
C37 C36 H36 119.4 . . ?
C36 C37 C38 118.58(16) . . ?
C36 C37 H37 120.7 . . ?
C38 C37 H37 120.7 . . ?
O4 C38 C33 116.13(13) . . ?
O4 C38 C37 121.83(15) . . ?
C33 C38 C37 122.01(15) . . ?
C40 C39 C44 121.61(17) . . ?
C40 C39 O3 116.72(17) . . ?
C44 C39 O3 121.44(17) . . ?
C39 C40 C41 119.4(2) . . ?
C39 C40 H40 120.3 . . ?
C41 C40 H40 120.3 . . ?
C42 C41 C40 118.4(2) . . ?
C42 C41 C45 121.2(2) . . ?
C40 C41 C45 120.4(2) . . ?
C43 C42 C41 122.61(19) . . ?
C43 C42 H42 118.7 . . ?
C41 C42 H42 118.7 . . ?
C42 C43 C44 118.5(2) . . ?
C42 C43 C46 121.4(2) . . ?
C44 C43 C46 120.1(2) . . ?
C39 C44 C43 119.5(2) . . ?
C39 C44 H44 120.3 . . ?
C43 C44 H44 120.3 . . ?
C41 C45 H45A 109.5 . . ?
C41 C45 H45B 109.5 . . ?
H45A C45 H45B 109.5 . . ?
C41 C45 H45C 109.5 . . ?
H45A C45 H45C 109.5 . . ?
H45B C45 H45C 109.5 . . ?
C43 C46 H46A 109.5 . . ?
C43 C46 H46B 109.5 . . ?
H46A C46 H46B 109.5 . . ?
C43 C46 H46C 109.5 . . ?
H46A C46 H46C 109.5 . . ?
H46B C46 H46C 109.5 . . ?
C52 C47 C48 121.81(19) . . ?
C52 C47 O4 118.80(18) . . ?
C48 C47 O4 119.30(19) . . ?
C47 C48 C49 119.7(2) . . ?
C47 C48 H48 120.1 . . ?
C49 C48 H48 120.1 . . ?
C50 C49 C48 118.2(2) . . ?
C50 C49 C53 120.4(3) . . ?
C48 C49 C53 121.3(3) . . ?
C51 C50 C49 122.1(2) . . ?
C51 C50 H50 118.9 . . ?
C49 C50 H50 118.9 . . ?
C50 C51 C52 118.6(3) . . ?
C50 C51 C54 122.0(3) . . ?
C52 C51 C54 119.4(3) . . ?
C47 C52 C51 119.5(2) . . ?
C47 C52 H52 120.3 . . ?
C51 C52 H52 120.3 . . ?
C49 C53 H53A 109.5 . . ?
C49 C53 H53B 109.5 . . ?
H53A C53 H53B 109.5 . . ?
C49 C53 H53C 109.5 . . ?
H53A C53 H53C 109.5 . . ?
H53B C53 H53C 109.5 . . ?
C51 C54 H54A 109.5 . . ?
C51 C54 H54B 109.5 . . ?
H54A C54 H54B 109.5 . . ?
C51 C54 H54C 109.5 . . ?
H54A C54 H54C 109.5 . . ?
H54B C54 H54C 109.5 . . ?
Cl2 C65 Cl1 113.1(15) . . ?
Cl2 C65 H65A 109.0 . . ?
Cl1 C65 H65A 109.0 . . ?
Cl2 C65 H65B 109.0 . . ?
Cl1 C65 H65B 109.0 . . ?
H65A C65 H65B 107.8 . . ?
Cl4 C66 Cl3 109.3(17) . . ?
Cl4 C66 H66A 109.8 . . ?
Cl3 C66 H66A 109.8 . . ?
Cl4 C66 H66B 109.8 . . ?
Cl3 C66 H66B 109.8 . . ?
H66A C66 H66B 108.3 . . ?
C63 C62 C62 115.8(7) . 2 ?
C63 C62 H62A 108.3 . . ?
C62 C62 H62A 108.3 2 . ?
C63 C62 H62B 108.3 . . ?
C62 C62 H62B 108.3 2 . ?
H62A C62 H62B 107.4 . . ?
C62 C63 C64 112.4(8) . . ?
C62 C63 H63A 109.1 . . ?
C64 C63 H63A 109.1 . . ?
C62 C63 H63B 109.1 . . ?
C64 C63 H63B 109.1 . . ?
H63A C63 H63B 107.9 . . ?
C63 C64 H64A 109.5 . . ?
C63 C64 H64B 109.5 . . ?
H64A C64 H64B 109.5 . . ?
C63 C64 H64C 109.5 . . ?
H64A C64 H64C 109.5 . . ?
H64B C64 H64C 109.5 . . ?

loop_
_geom_bond_atom_site_label_1
_geom_bond_atom_site_label_2
_geom_bond_distance
_geom_bond_site_symmetry_2
_geom_bond_publ_flag
Fe1 N3 1.9589(14) . ?
Fe1 N3 1.9590(14) 2_666 ?
Fe1 N1 1.9973(12) 2_666 ?
Fe1 N1 1.9973(12) . ?
Fe1 N2 2.0061(13) 2_666 ?
Fe1 N2 2.0061(13) . ?
O5 N3 1.221(2) . ?
N3 C55 1.495(2) . ?
N3 H3A 0.9100 . ?
N3 H3B 0.9100 . ?
C55 C56 1.508(3) . ?
C55 C57 1.510(3) . ?
C55 H55 1.0000 . ?
C56 H56A 0.9800 . ?
C56 H56B 0.9800 . ?
C56 H56C 0.9800 . ?
C57 H57A 0.9800 . ?
C57 H57B 0.9800 . ?
C57 H57C 0.9800 . ?
O1 C12 1.3832(19) . ?
O1 C17 1.400(2) . ?
O2 C16 1.382(2) . ?
O2 C25 1.389(2) . ?
O3 C34 1.371(2) . ?
O3 C39 1.390(2) . ?
O4 C38 1.3820(19) . ?
O4 C47 1.390(2) . ?
N1 C4 1.3733(19) . ?
N1 C1 1.3751(19) . ?
N2 C6 1.3744(19) . ?
N2 C9 1.3789(19) . ?
C1 C10 1.393(2) 2_666 ?
C1 C2 1.442(2) . ?
C2 C3 1.346(2) . ?
C2 H2 0.9500 . ?
C3 C4 1.445(2) . ?
C3 H3 0.9500 . ?
C4 C5 1.390(2) . ?
C5 C6 1.393(2) . ?
C5 C11 1.496(2) . ?
C6 C7 1.437(2) . ?
C7 C8 1.349(2) . ?
C7 H7 0.9500 . ?
C8 C9 1.435(2) . ?
C8 H8 0.9500 . ?
C9 C10 1.387(2) . ?
C10 C33 1.498(2) . ?
C11 C12 1.396(2) . ?
C11 C16 1.399(2) . ?
C12 C13 1.392(2) . ?
C13 C14 1.384(3) . ?
C13 H13 0.9500 . ?
C14 C15 1.375(3) . ?
C14 H14 0.9500 . ?
C15 C16 1.388(2) . ?
C15 H15 0.9500 . ?
C17 C22 1.378(2) . ?
C17 C18 1.387(3) . ?
C18 C19 1.386(3) . ?
C18 H18 0.9500 . ?
C19 C20 1.399(3) . ?
C19 C23 1.507(3) . ?
C20 C21 1.385(3) . ?
C20 H20 0.9500 . ?
C21 C22 1.394(3) . ?
C21 C24 1.512(3) . ?
C22 H22 0.9500 . ?
C23 H23A 0.9800 . ?
C23 H23B 0.9800 . ?
C23 H23C 0.9800 . ?
C24 H24A 0.9800 . ?
C24 H24B 0.9800 . ?
C24 H24C 0.9800 . ?
C24 H24D 0.9800 . ?
C24 H24E 0.9800 . ?
C24 H24F 0.9800 . ?
C25 C30 1.376(3) . ?
C25 C26 1.385(3) . ?
C26 C27 1.393(3) . ?
C26 H26 0.9500 . ?
C27 C28 1.389(4) . ?
C27 C31 1.504(4) . ?
C28 C29 1.391(4) . ?
C28 H28 0.9500 . ?
C29 C30 1.393(3) . ?
C29 C32 1.508(4) . ?
C30 H30 0.9500 . ?
C31 H31A 0.9800 . ?
C31 H31B 0.9800 . ?
C31 H31C 0.9800 . ?
C32 H32A 0.9800 . ?
C32 H32B 0.9800 . ?
C32 H32C 0.9800 . ?
C33 C38 1.390(2) . ?
C33 C34 1.399(2) . ?
C34 C35 1.395(2) . ?
C35 C36 1.381(2) . ?
C35 H35 0.9500 . ?
C36 C37 1.385(2) . ?
C36 H36 0.9500 . ?
C37 C38 1.397(2) . ?
C37 H37 0.9500 . ?
C39 C40 1.378(3) . ?
C39 C44 1.381(3) . ?
C40 C41 1.397(3) . ?
C40 H40 0.9500 . ?
C41 C42 1.387(4) . ?
C41 C45 1.500(3) . ?
C42 C43 1.373(4) . ?
C42 H42 0.9500 . ?
C43 C44 1.398(3) . ?
C43 C46 1.503(3) . ?
C44 H44 0.9500 . ?
C45 H45A 0.9800 . ?
C45 H45B 0.9800 . ?
C45 H45C 0.9800 . ?
C46 H46A 0.9800 . ?
C46 H46B 0.9800 . ?
C46 H46C 0.9800 . ?
C47 C52 1.369(3) . ?
C47 C48 1.370(3) . ?
C48 C49 1.393(3) . ?
C48 H48 0.9500 . ?
C49 C50 1.382(4) . ?
C49 C53 1.496(4) . ?
C50 C51 1.380(4) . ?
C50 H50 0.9500 . ?
C51 C52 1.391(3) . ?
C51 C54 1.517(5) . ?
C52 H52 0.9500 . ?
C53 H53A 0.9800 . ?
C53 H53B 0.9800 . ?
C53 H53C 0.9800 . ?
C54 H54A 0.9800 . ?
C54 H54B 0.9800 . ?
C54 H54C 0.9800 . ?
C65 Cl2 1.724(19) . ?
C65 Cl1 1.767(19) . ?
C65 H65A 0.9900 . ?
C65 H65B 0.9900 . ?
C66 Cl4 1.76(2) . ?
C66 Cl3 1.79(2) . ?
C66 H66A 0.9900 . ?
C66 H66B 0.9900 . ?
C62 C63 1.497(9) . ?
C62 C62 1.526(13) 2 ?
C62 H62A 0.9900 . ?
C62 H62B 0.9900 . ?
C63 C64 1.602(11) . ?
C63 H63A 0.9900 . ?
C63 H63B 0.9900 . ?
C64 H64A 0.9800 . ?
C64 H64B 0.9800 . ?
C64 H64C 0.9800 . ?

loop_
_geom_torsion_atom_site_label_1
_geom_torsion_atom_site_label_2
_geom_torsion_atom_site_label_3
_geom_torsion_atom_site_label_4
_geom_torsion
_geom_torsion_site_symmetry_1
_geom_torsion_site_symmetry_2
_geom_torsion_site_symmetry_3
_geom_torsion_site_symmetry_4
_geom_torsion_publ_flag
O5 N3 C55 C56 -60.5(2) . . . . ?
Fe1 N3 C55 C56 124.88(17) . . . . ?
O5 N3 C55 C57 65.2(2) . . . . ?
Fe1 N3 C55 C57 -109.37(16) . . . . ?
C4 N1 C1 C10 178.89(14) . . . 2_666 ?
Fe1 N1 C1 C10 -0.8(2) . . . 2_666 ?
C4 N1 C1 C2 0.83(16) . . . . ?
Fe1 N1 C1 C2 -178.86(10) . . . . ?
N1 C1 C2 C3 -0.30(18) . . . . ?
C10 C1 C2 C3 -178.41(15) 2_666 . . . ?
C1 C2 C3 C4 -0.34(18) . . . . ?
C1 N1 C4 C5 177.94(14) . . . . ?
Fe1 N1 C4 C5 -2.4(2) . . . . ?
C1 N1 C4 C3 -1.04(16) . . . . ?
Fe1 N1 C4 C3 178.65(10) . . . . ?
C2 C3 C4 N1 0.88(18) . . . . ?
C2 C3 C4 C5 -178.13(15) . . . . ?
N1 C4 C5 C6 0.6(2) . . . . ?
C3 C4 C5 C6 179.48(15) . . . . ?
N1 C4 C5 C11 -178.94(14) . . . . ?
C3 C4 C5 C11 -0.1(2) . . . . ?
C9 N2 C6 C5 177.80(14) . . . . ?
Fe1 N2 C6 C5 -1.3(2) . . . . ?
C9 N2 C6 C7 -1.48(16) . . . . ?
Fe1 N2 C6 C7 179.39(10) . . . . ?
C4 C5 C6 N2 1.3(2) . . . . ?
C11 C5 C6 N2 -179.11(13) . . . . ?
C4 C5 C6 C7 -179.50(15) . . . . ?
C11 C5 C6 C7 0.1(2) . . . . ?
N2 C6 C7 C8 0.95(18) . . . . ?
C5 C6 C7 C8 -178.34(15) . . . . ?
C6 C7 C8 C9 -0.02(18) . . . . ?
C6 N2 C9 C10 -178.90(14) . . . . ?
Fe1 N2 C9 C10 0.2(2) . . . . ?
C6 N2 C9 C8 1.47(16) . . . . ?
Fe1 N2 C9 C8 -179.41(10) . . . . ?
C7 C8 C9 N2 -0.92(18) . . . . ?
C7 C8 C9 C10 179.45(15) . . . . ?
N2 C9 C10 C1 -1.5(2) . . . 2_666 ?
C8 C9 C10 C1 178.11(15) . . . 2_666 ?
N2 C9 C10 C33 -178.78(14) . . . . ?
C8 C9 C10 C33 0.8(2) . . . . ?
C4 C5 C11 C12 103.08(17) . . . . ?
C6 C5 C11 C12 -76.52(19) . . . . ?
C4 C5 C11 C16 -72.97(19) . . . . ?
C6 C5 C11 C16 107.44(17) . . . . ?
C17 O1 C12 C13 -20.2(2) . . . . ?
C17 O1 C12 C11 161.63(14) . . . . ?
C16 C11 C12 O1 -177.49(13) . . . . ?
C5 C11 C12 O1 6.3(2) . . . . ?
C16 C11 C12 C13 4.3(2) . . . . ?
C5 C11 C12 C13 -171.90(14) . . . . ?
O1 C12 C13 C14 -179.44(15) . . . . ?
C11 C12 C13 C14 -1.3(2) . . . . ?
C12 C13 C14 C15 -2.1(3) . . . . ?
C13 C14 C15 C16 2.3(3) . . . . ?
C25 O2 C16 C15 40.2(2) . . . . ?
C25 O2 C16 C11 -143.30(15) . . . . ?
C14 C15 C16 O2 177.17(16) . . . . ?
C14 C15 C16 C11 0.9(3) . . . . ?
C12 C11 C16 O2 179.46(14) . . . . ?
C5 C11 C16 O2 -4.3(2) . . . . ?
C12 C11 C16 C15 -4.1(2) . . . . ?
C5 C11 C16 C15 172.16(15) . . . . ?
C12 O1 C17 C22 115.22(17) . . . . ?
C12 O1 C17 C18 -64.0(2) . . . . ?
C22 C17 C18 C19 -1.0(3) . . . . ?
O1 C17 C18 C19 178.21(16) . . . . ?
C17 C18 C19 C20 0.5(3) . . . . ?
C17 C18 C19 C23 -177.07(18) . . . . ?
C18 C19 C20 C21 -0.5(3) . . . . ?
C23 C19 C20 C21 177.1(2) . . . . ?
C19 C20 C21 C22 0.9(3) . . . . ?
C19 C20 C21 C24 -175.7(2) . . . . ?
C18 C17 C22 C21 1.4(3) . . . . ?
O1 C17 C22 C21 -177.81(16) . . . . ?
C20 C21 C22 C17 -1.4(3) . . . . ?
C24 C21 C22 C17 175.4(2) . . . . ?
C16 O2 C25 C30 -137.26(17) . . . . ?
C16 O2 C25 C26 45.0(2) . . . . ?
C30 C25 C26 C27 -1.3(3) . . . . ?
O2 C25 C26 C27 176.41(17) . . . . ?
C25 C26 C27 C28 1.2(3) . . . . ?
C25 C26 C27 C31 -179.0(2) . . . . ?
C26 C27 C28 C29 -0.3(3) . . . . ?
C31 C27 C28 C29 179.9(2) . . . . ?
C27 C28 C29 C30 -0.6(4) . . . . ?
C27 C28 C29 C32 178.8(3) . . . . ?
C26 C25 C30 C29 0.3(3) . . . . ?
O2 C25 C30 C29 -177.44(19) . . . . ?
C28 C29 C30 C25 0.6(3) . . . . ?
C32 C29 C30 C25 -178.8(2) . . . . ?
C9 C10 C33 C38 83.30(19) . . . . ?
C1 C10 C33 C38 -94.22(18) 2_666 . . . ?
C9 C10 C33 C34 -104.08(18) . . . . ?
C1 C10 C33 C34 78.40(19) 2_666 . . . ?
C39 O3 C34 C35 24.3(2) . . . . ?
C39 O3 C34 C33 -157.54(15) . . . . ?
C38 C33 C34 O3 -175.46(14) . . . . ?
C10 C33 C34 O3 11.7(2) . . . . ?
C38 C33 C34 C35 2.8(2) . . . . ?
C10 C33 C34 C35 -170.09(15) . . . . ?
O3 C34 C35 C36 177.22(15) . . . . ?
C33 C34 C35 C36 -0.9(2) . . . . ?
C34 C35 C36 C37 -1.2(3) . . . . ?
C35 C36 C37 C38 1.2(3) . . . . ?
C47 O4 C38 C33 142.38(16) . . . . ?
C47 O4 C38 C37 -39.4(2) . . . . ?
C34 C33 C38 O4 175.45(14) . . . . ?
C10 C33 C38 O4 -11.7(2) . . . . ?
C34 C33 C38 C37 -2.7(2) . . . . ?
C10 C33 C38 C37 170.14(15) . . . . ?
C36 C37 C38 O4 -177.29(15) . . . . ?
C36 C37 C38 C33 0.8(3) . . . . ?
C34 O3 C39 C40 -131.81(17) . . . . ?
C34 O3 C39 C44 53.6(2) . . . . ?
C44 C39 C40 C41 0.9(3) . . . . ?
O3 C39 C40 C41 -173.66(17) . . . . ?
C39 C40 C41 C42 -1.9(3) . . . . ?
C39 C40 C41 C45 176.76(19) . . . . ?
C40 C41 C42 C43 1.7(3) . . . . ?
C45 C41 C42 C43 -177.0(2) . . . . ?
C41 C42 C43 C44 -0.4(3) . . . . ?
C41 C42 C43 C46 178.3(2) . . . . ?
C40 C39 C44 C43 0.3(3) . . . . ?
O3 C39 C44 C43 174.66(17) . . . . ?
C42 C43 C44 C39 -0.6(3) . . . . ?
C46 C43 C44 C39 -179.3(2) . . . . ?
C38 O4 C47 C52 -75.3(2) . . . . ?
C38 O4 C47 C48 108.1(2) . . . . ?
C52 C47 C48 C49 -0.7(3) . . . . ?
O4 C47 C48 C49 175.85(18) . . . . ?
C47 C48 C49 C50 0.0(3) . . . . ?
C47 C48 C49 C53 179.1(3) . . . . ?
C48 C49 C50 C51 0.1(4) . . . . ?
C53 C49 C50 C51 -179.0(3) . . . . ?
C49 C50 C51 C52 0.5(4) . . . . ?
C49 C50 C51 C54 179.5(4) . . . . ?
C48 C47 C52 C51 1.3(3) . . . . ?
O4 C47 C52 C51 -175.3(2) . . . . ?
C50 C51 C52 C47 -1.1(4) . . . . ?
C54 C51 C52 C47 179.8(4) . . . . ?
C62 C62 C63 C64 177.0(7) 2 . . . ?
